data_4130748
loop_
_publ_author_name
'Davydenko, Iryna'
'Barlow, Stephen'
'Sharma, Rajesh'
'Benis, Sepehr'
'Simon, Janos'
'Allen, Taylor G.'
'Cooper, Matthew W.'
'Khrustalev, Victor'
'Jucov, Evgheni V.'
'Casta\~neda, Ra\'ul'
'Ordonez, Carlos'
'Li, Zhong'an'
'Chi, San-Hui'
'Jang, Sei-Hum'
'Parker, Timothy C.'
'Timofeeva, Tatiana V.'
'Perry, Joseph W.'
'Jen, Alex K.-Y.'
'Hagan, David J.'
'Van Stryland, Eric W.'
'Marder, Seth R.'

_publ_section_title
;
 Facile Incorporation of Pd(PPh3)2Hal Substituents into Polymethines,
 Merocyanines, and Perylene Diimides as a Means of Suppressing
 Intermolecular Interactions.
;
_journal_issue 32
_journal_name_full 'Journal of the American Chemical Society'
_journal_page_first 10112
_journal_page_last 10115
_journal_paper_doi 10.1021/jacs.6b06361
_journal_volume 138
_journal_year 2016
_chemical_formula_moiety 'C82 H82 Cl N2 P2 Pd, 0.25(C H Cl3), F4 B'
_chemical_formula_sum 'C82.25 H82.25 B Cl1.75 F4 N2 P2 Pd'
_chemical_formula_weight 1415.93
_space_group_crystal_system triclinic
_space_group_IT_number 2
_space_group_name_Hall '-P 1'
_space_group_name_H-M_alt 'P -1'
_atom_sites_solution_hydrogens geom
_atom_sites_solution_primary difmap
_atom_sites_solution_secondary difmap
_audit_creation_method SHELXL-2014/6
_cell_angle_alpha 71.035(8)
_cell_angle_beta 77.323(9)
_cell_angle_gamma 72.711(8)
_cell_formula_units_Z 2
_cell_length_a 12.190(6)
_cell_length_b 16.932(8)
_cell_length_c 19.639(9)
_cell_measurement_reflns_used 4282
_cell_measurement_temperature 100(2)
_cell_measurement_theta_max 20.31
_cell_measurement_theta_min 2.21
_cell_volume 3626(3)
_computing_cell_refinement 'Bruker SAINT'
_computing_data_collection 'Bruker APEX2'
_computing_data_reduction 'Bruker SAINT'
_computing_molecular_graphics 'Bruker SHELXTL'
_computing_publication_material 'Bruker SHELXTL'
_computing_structure_refinement 'SHELXL-2014/6 (Sheldrick, 2014)'
_computing_structure_solution 'SHELXS-97 (Sheldrick, 2008)'
_diffrn_ambient_temperature 100(2)
_diffrn_measured_fraction_theta_full 0.844
_diffrn_measured_fraction_theta_max 0.973
_diffrn_measurement_device_type 'Bruker APEX-II CCD'
_diffrn_measurement_method '\f and \w scans'
_diffrn_radiation_type MoK\a
_diffrn_radiation_wavelength 0.71073
_diffrn_reflns_av_R_equivalents 0.0813
_diffrn_reflns_av_unetI/netI 0.1789
_diffrn_reflns_Laue_measured_fraction_full 0.844
_diffrn_reflns_Laue_measured_fraction_max 0.973
_diffrn_reflns_limit_h_max 13
_diffrn_reflns_limit_h_min -13
_diffrn_reflns_limit_k_max 19
_diffrn_reflns_limit_k_min -19
_diffrn_reflns_limit_l_max 22
_diffrn_reflns_limit_l_min -22
_diffrn_reflns_number 35898
_diffrn_reflns_point_group_measured_fraction_full 0.844
_diffrn_reflns_point_group_measured_fraction_max 0.973
_diffrn_reflns_theta_full 25.242
_diffrn_reflns_theta_max 24.000
_diffrn_reflns_theta_min 1.894
_diffrn_source 'fine-focus sealed tube'
_exptl_absorpt_coefficient_mu 0.420
_exptl_absorpt_correction_T_max 0.966
_exptl_absorpt_correction_T_min 0.909
_exptl_absorpt_correction_type multi-scan
_exptl_absorpt_process_details 'SADABS (Bruker, 2003)'
_exptl_crystal_colour red
_exptl_crystal_density_diffrn 1.297
_exptl_crystal_description plate
_exptl_crystal_F_000 1473
_exptl_crystal_size_max 0.200
_exptl_crystal_size_mid 0.150
_exptl_crystal_size_min 0.020
_refine_diff_density_max 1.072
_refine_diff_density_min -0.951
_refine_diff_density_rms 0.113
_refine_ls_extinction_method none
_refine_ls_goodness_of_fit_ref 1.048
_refine_ls_hydrogen_treatment constr
_refine_ls_matrix_type full
_refine_ls_number_parameters 677
_refine_ls_number_reflns 11078
_refine_ls_number_restraints 199
_refine_ls_restrained_S_all 1.059
_refine_ls_R_factor_all 0.1983
_refine_ls_R_factor_gt 0.1056
_refine_ls_shift/su_max 0.001
_refine_ls_shift/su_mean 0.000
_refine_ls_structure_factor_coef Fsqd
_refine_ls_weighting_details 'w=1/[\s^2^(Fo^2^)+(0.04P)^2^+24P] where P=(Fo^2^+2Fc^2^)/3'
_refine_ls_weighting_scheme calc
_refine_ls_wR_factor_gt 0.2099
_refine_ls_wR_factor_ref 0.2354
_reflns_Friedel_coverage 0.000
_reflns_number_gt 5550
_reflns_number_total 11078
_reflns_threshold_expression 'I > 2\s(I)'
_cod_data_source_file ja6b06361_si_002.cif
_cod_data_source_block 5primePd_0.25CHCl3
_cod_database_code 4130748
_shelx_space_group_comment
; 
The symmetry employed for this shelxl refinement is uniquely defined 
by the following loop, which should always be used as a source of 
symmetry information in preference to the above space-group names. 
They are only intended as comments. 
;
_shelx_estimated_absorpt_t_min 0.921
_shelx_estimated_absorpt_t_max 0.992
_shelxl_version_number 2014/6

loop_
_space_group_symop_operation_xyz
'x, y, z'
'-x, -y, -z'

loop_
_atom_site_label
_atom_site_type_symbol
_atom_site_fract_x
_atom_site_fract_y
_atom_site_fract_z
_atom_site_U_iso_or_equiv
_atom_site_adp_type
_atom_site_occupancy
_atom_site_site_symmetry_order
_atom_site_calc_flag
_atom_site_refinement_flags_posn
_atom_site_refinement_flags_adp
_atom_site_refinement_flags_occupancy
_atom_site_disorder_assembly
_atom_site_disorder_group
Pd1 Pd 0.45819(7) 0.30942(5) 0.17278(4) 0.0409(3) Uani 1 1 d . . . . .
Cl1 Cl 0.5250(2) 0.35187(17) 0.04471(14) 0.0542(7) Uani 1 1 d . . . . .
P1 P 0.6366(2) 0.29885(15) 0.20533(13) 0.0440(7) Uani 1 1 d D . . . .
P2 P 0.2745(2) 0.32086(16) 0.14691(13) 0.0519(8) Uani 1 1 d D . . . .
N1 N 0.5321(6) -0.1207(6) 0.3004(5) 0.058(2) Uani 1 1 d D . . . .
N2 N 0.1562(10) 0.6210(7) 0.3250(6) 0.099(4) Uani 1 1 d D . . . .
C1 C 0.3980(8) 0.2679(7) 0.2763(6) 0.051(3) Uani 1 1 d . . . . .
C2 C 0.4039(8) 0.1792(6) 0.3086(5) 0.042(3) Uani 1 1 d . . . . .
C3 C 0.3351(9) 0.1472(7) 0.3830(6) 0.056(3) Uani 1 1 d . . . . .
H3A H 0.2554 0.1504 0.3767 0.067 Uiso 1 1 calc R U . . .
H3B H 0.3724 0.0863 0.4056 0.067 Uiso 1 1 calc R U . . .
C4 C 0.3300(11) 0.2012(7) 0.4322(5) 0.068(3) Uani 1 1 d D . . . .
H4 H 0.4133 0.1959 0.4340 0.082 Uiso 1 1 calc R U . . .
C5 C 0.2852(10) 0.2935(7) 0.3961(6) 0.057(3) Uani 1 1 d . . . . .
H5A H 0.2965 0.3278 0.4252 0.069 Uiso 1 1 calc R U . . .
H5B H 0.2008 0.3047 0.3962 0.069 Uiso 1 1 calc R U . . .
C6 C 0.3404(9) 0.3248(7) 0.3193(6) 0.047(3) Uani 1 1 d . . . . .
C7 C 0.4667(8) 0.1175(6) 0.2712(5) 0.043(3) Uani 1 1 d . . . . .
H7 H 0.5137 0.1360 0.2266 0.051 Uiso 1 1 calc R U . . .
C8 C 0.4636(9) 0.0309(7) 0.2960(6) 0.051(3) Uani 1 1 d . . . . .
H8 H 0.4022 0.0164 0.3330 0.061 Uiso 1 1 calc R U . . .
C9 C 0.5410(9) -0.0354(7) 0.2719(6) 0.050(3) Uani 1 1 d . . . . .
C10 C 0.6504(8) -0.0349(6) 0.2168(5) 0.050(3) Uani 1 1 d D . . . .
C11 C 0.7005(11) -0.1299(9) 0.2225(7) 0.0782(14) Uani 1 1 d . . . . .
C12 C 0.8050(11) -0.1732(9) 0.1899(7) 0.0782(14) Uani 1 1 d . . . . .
C13 C 0.8848(11) -0.1335(9) 0.1400(7) 0.0782(14) Uani 1 1 d . . . . .
H13 H 0.8712 -0.0726 0.1259 0.094 Uiso 1 1 calc R U . . .
C14 C 0.9828(11) -0.1816(8) 0.1111(7) 0.0782(14) Uani 1 1 d . . . . .
H14 H 1.0357 -0.1524 0.0764 0.094 Uiso 1 1 calc R U . . .
C15 C 1.0088(12) -0.2644(9) 0.1280(7) 0.0782(14) Uani 1 1 d . . . . .
H15 H 1.0793 -0.2932 0.1052 0.094 Uiso 1 1 calc R U . . .
C16 C 0.9409(11) -0.3110(9) 0.1758(7) 0.0782(14) Uani 1 1 d . . . . .
H16 H 0.9635 -0.3721 0.1879 0.094 Uiso 1 1 calc R U . . .
C17 C 0.8303(11) -0.2669(9) 0.2100(7) 0.0782(14) Uani 1 1 d . . . . .
C18 C 0.7529(11) -0.3089(9) 0.2604(7) 0.0782(14) Uani 1 1 d . . . . .
H18 H 0.7717 -0.3701 0.2747 0.094 Uiso 1 1 calc R U . . .
C19 C 0.6516(11) -0.2661(8) 0.2900(7) 0.0782(14) Uani 1 1 d . . . . .
H19 H 0.5985 -0.2969 0.3226 0.094 Uiso 1 1 calc R U . . .
C20 C 0.6246(12) -0.1754(9) 0.2726(7) 0.0782(14) Uani 1 1 d . . . . .
C21 C 0.7327(8) 0.0024(7) 0.2386(5) 0.052(3) Uani 1 1 d D . . . .
H21A H 0.6927 0.0601 0.2435 0.078 Uiso 1 1 calc R U . . .
H21B H 0.8005 0.0059 0.2012 0.078 Uiso 1 1 calc R U . . .
H21C H 0.7579 -0.0350 0.2851 0.078 Uiso 1 1 calc R U . . .
C22 C 0.6166(9) 0.0152(7) 0.1413(5) 0.060(3) Uani 1 1 d D . . . .
H22A H 0.5938 0.0771 0.1371 0.090 Uiso 1 1 calc R U . . .
H22B H 0.5514 -0.0024 0.1340 0.090 Uiso 1 1 calc R U . . .
H22C H 0.6829 0.0033 0.1044 0.090 Uiso 1 1 calc R U . . .
C23 C 0.4370(8) -0.1503(8) 0.3541(5) 0.087(4) Uani 1 1 d D . . . .
H23A H 0.4074 -0.1132 0.3874 0.105 Uiso 1 1 calc R U . A 1
H23B H 0.4664 -0.2101 0.3834 0.105 Uiso 1 1 calc R U . A 1
C24 C 0.3397(9) -0.1469(10) 0.3159(8) 0.125(5) Uani 1 1 d D . . B 1
H24A H 0.2755 -0.1641 0.3522 0.188 Uiso 1 1 calc R U . B 1
H24B H 0.3681 -0.1863 0.2852 0.188 Uiso 1 1 calc R U . B 1
H24C H 0.3125 -0.0881 0.2857 0.188 Uiso 1 1 calc R U . B 1
C25 C 0.2824(8) 0.1659(6) 0.5101(5) 0.062(3) Uani 1 1 d D . . . .
C26 C 0.1604(9) 0.1539(9) 0.5178(7) 0.088(2) Uani 1 1 d D . . . .
H26A H 0.1129 0.2055 0.4877 0.133 Uiso 1 1 calc R U . . .
H26B H 0.1252 0.1449 0.5688 0.133 Uiso 1 1 calc R U . . .
H26C H 0.1647 0.1038 0.5019 0.133 Uiso 1 1 calc R U . . .
C27 C 0.2793(12) 0.2257(8) 0.5548(6) 0.088(2) Uani 1 1 d D . . . .
H27A H 0.3542 0.2406 0.5446 0.133 Uiso 1 1 calc R U . . .
H27B H 0.2639 0.1966 0.6066 0.133 Uiso 1 1 calc R U . . .
H27C H 0.2178 0.2783 0.5418 0.133 Uiso 1 1 calc R U . . .
C28 C 0.3625(10) 0.0796(7) 0.5444(6) 0.088(2) Uani 1 1 d D . . . .
H28A H 0.4434 0.0830 0.5288 0.133 Uiso 1 1 calc R U . . .
H28B H 0.3495 0.0340 0.5288 0.133 Uiso 1 1 calc R U . . .
H28C H 0.3457 0.0665 0.5974 0.133 Uiso 1 1 calc R U . . .
C29 C 0.3253(9) 0.4135(7) 0.2896(6) 0.056(3) Uani 1 1 d . . . . .
H29 H 0.3684 0.4326 0.2435 0.067 Uiso 1 1 calc R U . . .
C30 C 0.2528(10) 0.4770(8) 0.3212(7) 0.069(3) Uani 1 1 d . . . . .
H30 H 0.2089 0.4572 0.3668 0.083 Uiso 1 1 calc R U . . .
C31 C 0.2372(10) 0.5664(8) 0.2936(7) 0.065(3) Uani 1 1 d . . . . .
C32 C 0.3045(7) 0.6188(7) 0.2291(5) 0.056(3) Uani 1 1 d D . . . .
C33 C 0.2335(4) 0.7110(3) 0.2277(3) 0.119(2) Uani 1 1 d D . . . .
C34 C 0.2398(2) 0.7909(2) 0.17915(14) 0.119(2) Uani 1 1 d D . . . .
C35 C 0.3213(4) 0.7981(5) 0.1171(2) 0.119(2) Uani 1 1 d D . . . .
H35 H 0.3763 0.7504 0.1043 0.143 Uiso 1 1 calc R U . . .
C36 C 0.3133(6) 0.8831(5) 0.0758(4) 0.119(2) Uani 1 1 d D . . . .
H36 H 0.3671 0.8918 0.0327 0.143 Uiso 1 1 calc DR U . . .
C37 C 0.2367(7) 0.9568(7) 0.0898(6) 0.119(2) Uani 1 1 d D . . . .
H37 H 0.2393 1.0120 0.0574 0.143 Uiso 1 1 calc R U . . .
C38 C 0.1559(9) 0.9481(6) 0.1521(5) 0.119(2) Uani 1 1 d D . . . .
H38 H 0.1011 0.9960 0.1648 0.143 Uiso 1 1 calc R U . . .
C39 C 0.1619(5) 0.8637(4) 0.1944(5) 0.119(2) Uani 1 1 d D . . . .
C40 C 0.0791(8) 0.8595(7) 0.2558(5) 0.119(2) Uani 1 1 d D . . . .
H40 H 0.0273 0.9106 0.2645 0.143 Uiso 1 1 calc R U . . .
C41 C 0.0727(9) 0.7798(6) 0.3043(6) 0.119(2) Uani 1 1 d D . . . .
H41 H 0.0168 0.7753 0.3467 0.143 Uiso 1 1 calc R U . . .
C42 C 0.1507(6) 0.7070(8) 0.2890(4) 0.119(2) Uani 1 1 d D . . . .
C43 C 0.4248(7) 0.6041(8) 0.2486(7) 0.069(3) Uani 1 1 d D . . . .
H43A H 0.4688 0.5449 0.2501 0.103 Uiso 1 1 calc R U . . .
H43B H 0.4173 0.6133 0.2964 0.103 Uiso 1 1 calc R U . . .
H43C H 0.4656 0.6446 0.2120 0.103 Uiso 1 1 calc R U . . .
C44 C 0.3073(10) 0.5977(7) 0.1588(5) 0.071(4) Uani 1 1 d D . . . .
H44A H 0.3644 0.5431 0.1580 0.107 Uiso 1 1 calc R U . . .
H44B H 0.3289 0.6437 0.1171 0.107 Uiso 1 1 calc R U . . .
H44C H 0.2305 0.5926 0.1561 0.107 Uiso 1 1 calc R U . . .
C45 C 0.0933(16) 0.5950(18) 0.3989(6) 0.087(4) Uani 0.5 1 d D . P C 1
H45A H 0.0803 0.6402 0.4235 0.105 Uiso 0.5 1 calc R U P C 1
H45B H 0.1403 0.5410 0.4277 0.105 Uiso 0.5 1 calc R U P C 1
C46 C -0.0222(15) 0.582(2) 0.3943(13) 0.125(5) Uani 0.5 1 d D . P C 1
H46A H -0.0652 0.5672 0.4432 0.188 Uiso 0.5 1 calc R U P C 1
H46B H -0.0087 0.5346 0.3725 0.188 Uiso 0.5 1 calc R U P C 1
H46C H -0.0672 0.6347 0.3642 0.188 Uiso 0.5 1 calc R U P C 1
C45' C 0.0433(12) 0.6087(18) 0.3671(9) 0.087(4) Uani 0.5 1 d D . P C 2
H45C H 0.0288 0.5562 0.3627 0.105 Uiso 0.5 1 calc R U P C 2
H45D H -0.0195 0.6585 0.3476 0.105 Uiso 0.5 1 calc R U P C 2
C46' C 0.043(2) 0.600(2) 0.4464(7) 0.125(5) Uani 0.5 1 d D . P C 2
H46D H 0.0738 0.6459 0.4499 0.188 Uiso 0.5 1 calc R U P C 2
H46E H 0.0926 0.5439 0.4686 0.188 Uiso 0.5 1 calc R U P C 2
H46F H -0.0359 0.6049 0.4719 0.188 Uiso 0.5 1 calc R U P C 2
C47 C 0.6665(4) 0.4038(2) 0.1850(3) 0.0548(12) Uani 1 1 d D . . . .
C48 C 0.7403(4) 0.4156(3) 0.2243(2) 0.0548(12) Uani 1 1 d D . . . .
H48 H 0.7728 0.3694 0.2627 0.066 Uiso 1 1 calc R U . . .
C49 C 0.7663(4) 0.4954(3) 0.2071(3) 0.0548(12) Uani 1 1 d D . . . .
H49 H 0.8164 0.5033 0.2338 0.066 Uiso 1 1 calc R U . . .
C50 C 0.7188(5) 0.5636(3) 0.1506(3) 0.0548(12) Uani 1 1 d D . . . .
H50 H 0.7365 0.6178 0.1389 0.066 Uiso 1 1 calc R U . . .
C51 C 0.6450(5) 0.5519(3) 0.1112(3) 0.0548(12) Uani 1 1 d D . . . .
H51 H 0.6126 0.5982 0.0728 0.066 Uiso 1 1 calc R U . . .
C52 C 0.6190(5) 0.4721(3) 0.1285(3) 0.0548(12) Uani 1 1 d D . . . .
H52 H 0.5689 0.4642 0.1017 0.066 Uiso 1 1 calc R U . . .
C53 C 0.6618(4) 0.2481(3) 0.29919(19) 0.0732(16) Uani 1 1 d D . . . .
C54 C 0.7353(3) 0.1662(3) 0.3212(3) 0.0732(16) Uani 1 1 d D . . . .
H54 H 0.7738 0.1353 0.2865 0.088 Uiso 1 1 calc R U . . .
C55 C 0.7520(4) 0.1298(3) 0.3942(3) 0.0732(16) Uani 1 1 d D . . . .
H55 H 0.8019 0.0741 0.4091 0.088 Uiso 1 1 calc R U . . .
C56 C 0.6954(5) 0.1753(4) 0.4450(2) 0.0732(16) Uani 1 1 d D . . . .
H56 H 0.7068 0.1505 0.4946 0.088 Uiso 1 1 calc R U . . .
C57 C 0.6220(5) 0.2571(4) 0.4232(3) 0.0732(16) Uani 1 1 d D . . . .
H57 H 0.5835 0.2880 0.4578 0.088 Uiso 1 1 calc R U . . .
C58 C 0.6052(4) 0.2936(3) 0.3502(3) 0.0732(16) Uani 1 1 d D . . . .
H58 H 0.5554 0.3492 0.3353 0.088 Uiso 1 1 calc R U . . .
C59 C 0.7609(4) 0.2411(3) 0.1554(3) 0.045(3) Uani 1 1 d D . . . .
C60 C 0.7443(4) 0.1996(3) 0.1088(3) 0.049(3) Uani 1 1 d D . . . .
H60 H 0.6680 0.2019 0.1030 0.058 Uiso 1 1 calc R U . . .
C61 C 0.8398(5) 0.1547(3) 0.0708(3) 0.058(3) Uani 1 1 d D . . . .
H61 H 0.8283 0.1266 0.0392 0.070 Uiso 1 1 calc R U . . .
C62 C 0.9522(5) 0.1512(4) 0.0792(3) 0.069(3) Uani 1 1 d D . . . .
H62 H 1.0171 0.1207 0.0534 0.082 Uiso 1 1 calc R U . . .
C63 C 0.9688(4) 0.1927(4) 0.1258(4) 0.067(3) Uani 1 1 d D . . . .
H63 H 1.0452 0.1904 0.1316 0.080 Uiso 1 1 calc R U . . .
C64 C 0.8734(5) 0.2375(4) 0.1638(3) 0.068(3) Uani 1 1 d D . . . .
H64 H 0.8849 0.2657 0.1954 0.081 Uiso 1 1 calc R U . . .
C65 C 0.1963(4) 0.4291(2) 0.1031(2) 0.050(3) Uani 1 1 d D . . . .
C66 C 0.2593(4) 0.4891(3) 0.06013(18) 0.050(3) Uani 1 1 d D . . . .
H66 H 0.3413 0.4745 0.0577 0.060 Uiso 1 1 calc R U . . .
C67 C 0.2020(5) 0.5703(2) 0.0209(2) 0.062(3) Uani 1 1 d D . . . .
H67 H 0.2451 0.6109 -0.0083 0.074 Uiso 1 1 calc R U . . .
C68 C 0.0814(6) 0.5918(3) 0.0244(3) 0.061(3) Uani 1 1 d D . . . .
H68 H 0.0423 0.6471 -0.0023 0.074 Uiso 1 1 calc R U . . .
C69 C 0.0183(4) 0.5320(4) 0.0673(3) 0.063(3) Uani 1 1 d D . . . .
H69 H -0.0637 0.5466 0.0698 0.075 Uiso 1 1 calc R U . . .
C70 C 0.0755(5) 0.4507(4) 0.1066(3) 0.055(3) Uani 1 1 d D . . . .
H70 H 0.0324 0.4102 0.1357 0.066 Uiso 1 1 calc R U . . .
C71 C 0.1795(4) 0.2645(5) 0.2182(3) 0.080(3) Uani 0.5 1 d D . P D 1
C72 C 0.1018(4) 0.3089(5) 0.2650(3) 0.080(3) Uani 0.5 1 d D . P D 1
H72A H 0.0964 0.3682 0.2575 0.096 Uiso 0.5 1 calc R U P D 1
C73 C 0.0318(4) 0.2661(7) 0.3231(3) 0.080(3) Uani 0.5 1 d D . P D 1
H73A H -0.0211 0.2963 0.3549 0.096 Uiso 0.5 1 calc R U P D 1
C74 C 0.0397(7) 0.1789(7) 0.3342(4) 0.080(3) Uani 0.5 1 d D . P D 1
H74A H -0.0078 0.1498 0.3736 0.096 Uiso 0.5 1 calc R U P D 1
C75 C 0.1175(8) 0.1345(5) 0.2874(5) 0.080(3) Uani 0.5 1 d D . P D 1
H75A H 0.1228 0.0752 0.2950 0.096 Uiso 0.5 1 calc R U P D 1
C76 C 0.1874(7) 0.1773(5) 0.2294(4) 0.080(3) Uani 0.5 1 d D . P D 1
H76A H 0.2403 0.1471 0.1975 0.096 Uiso 0.5 1 calc R U P D 1
C71' C 0.1614(4) 0.2961(7) 0.2221(3) 0.080(3) Uani 0.5 1 d D . P D 2
C72' C 0.1026(4) 0.3570(7) 0.2600(3) 0.080(3) Uani 0.5 1 d D . P D 2
H72B H 0.1201 0.4116 0.2454 0.096 Uiso 0.5 1 calc R U P D 2
C73' C 0.0181(4) 0.3375(8) 0.3193(3) 0.080(3) Uani 0.5 1 d D . P D 2
H73B H -0.0217 0.3789 0.3450 0.096 Uiso 0.5 1 calc R U P D 2
C74' C -0.0078(6) 0.2571(8) 0.3409(4) 0.080(3) Uani 0.5 1 d D . P D 2
H74B H -0.0652 0.2439 0.3813 0.096 Uiso 0.5 1 calc R U P D 2
C75' C 0.0509(8) 0.1962(7) 0.3031(5) 0.080(3) Uani 0.5 1 d D . P D 2
H75B H 0.0333 0.1416 0.3178 0.096 Uiso 0.5 1 calc R U P D 2
C76' C 0.1353(7) 0.2157(7) 0.2438(5) 0.080(3) Uani 0.5 1 d D . P D 2
H76B H 0.1751 0.1742 0.2181 0.096 Uiso 0.5 1 calc R U P D 2
C77 C 0.2845(4) 0.2609(3) 0.0831(2) 0.057(3) Uani 1 1 d D . . . .
C78 C 0.2362(3) 0.2920(4) 0.0184(3) 0.073(4) Uani 0.5 1 d D . P E 1
H78A H 0.2022 0.3517 0.0005 0.088 Uiso 0.5 1 calc R U P E 1
C79 C 0.2378(5) 0.2351(6) -0.0201(3) 0.073(4) Uani 0.5 1 d D . P E 1
H79A H 0.2050 0.2561 -0.0642 0.088 Uiso 0.5 1 calc R U P E 1
C80 C 0.2878(7) 0.1472(6) 0.0063(6) 0.073(4) Uani 0.5 1 d D . P E 1
H80A H 0.2890 0.1086 -0.0199 0.088 Uiso 0.5 1 calc R U P E 1
C81 C 0.3362(8) 0.1161(3) 0.0711(6) 0.073(4) Uani 0.5 1 d D . P E 1
H81A H 0.3701 0.0564 0.0890 0.088 Uiso 0.5 1 calc R U P E 1
C82 C 0.3345(6) 0.1730(4) 0.1095(4) 0.073(4) Uani 0.5 1 d D . P E 1
H82A H 0.3673 0.1520 0.1536 0.088 Uiso 0.5 1 calc R U P E 1
C78' C 0.1947(4) 0.2855(3) 0.0411(3) 0.061(3) Uani 0.5 1 d D . P E 2
H78B H 0.1277 0.3293 0.0491 0.073 Uiso 0.5 1 calc R U P E 2
C79' C 0.2032(6) 0.2458(4) -0.0127(3) 0.061(3) Uani 0.5 1 d D . P E 2
H79B H 0.1420 0.2626 -0.0412 0.073 Uiso 0.5 1 calc R U P E 2
C80' C 0.3016(6) 0.1812(5) -0.0247(4) 0.061(3) Uani 0.5 1 d D . P E 2
H80B H 0.3075 0.1542 -0.0613 0.073 Uiso 0.5 1 calc R U P E 2
C81' C 0.3914(5) 0.1567(5) 0.0172(5) 0.061(3) Uani 0.5 1 d D . P E 2
H81B H 0.4583 0.1128 0.0092 0.073 Uiso 0.5 1 calc R U P E 2
C82' C 0.3830(4) 0.1963(4) 0.0710(4) 0.061(3) Uani 0.5 1 d D . P E 2
H82B H 0.4442 0.1794 0.0994 0.073 Uiso 0.5 1 calc R U P E 2
B1 B 0.0881(8) 0.9527(6) 0.4265(6) 0.091(8) Uani 0.5 1 d D . P . .
F1 F 0.1893(9) 0.9797(9) 0.4097(9) 0.143(4) Uani 0.5 1 d D . P . .
F2 F 0.0273(11) 0.9882(9) 0.3678(7) 0.143(4) Uani 0.5 1 d D . P . .
F3 F 0.0218(12) 0.9788(10) 0.4855(8) 0.143(4) Uani 0.5 1 d D . P . .
F4 F 0.1138(12) 0.8642(6) 0.4430(9) 0.143(4) Uani 0.5 1 d D . P . .
B2 B 0.8994(13) 0.4515(8) 0.3982(7) 0.091(8) Uani 0.25 1 d D . P F 1
F5 F 0.9947(15) 0.4092(11) 0.4343(11) 0.096(2) Uani 0.25 1 d D . P F 1
F6 F 0.9356(19) 0.4777(13) 0.3246(7) 0.096(2) Uani 0.25 1 d D . P F 1
F7 F 0.8393(17) 0.5225(10) 0.4224(11) 0.096(2) Uani 0.25 1 d D . P F 1
F8 F 0.8283(16) 0.3968(11) 0.4115(11) 0.096(2) Uani 0.25 1 d D . P F 1
B2' B 0.6318(14) 0.4678(8) 0.4880(8) 0.091(8) Uani 0.25 1 d D . P G 2
F5' F 0.669(2) 0.4839(14) 0.4143(8) 0.096(2) Uani 0.25 1 d D . P G 2
F6' F 0.644(2) 0.5322(11) 0.5122(11) 0.096(2) Uani 0.25 1 d D . P G 2
F7' F 0.6970(18) 0.3896(10) 0.5241(11) 0.096(2) Uani 0.25 1 d D . P G 2
F8' F 0.5168(14) 0.4655(12) 0.5013(13) 0.096(2) Uani 0.25 1 d D . P G 2
Cl2 Cl 0.6255(15) 0.5658(6) 0.5068(6) 0.096(2) Uani 0.25 1 d D . P H 3
Cl3 Cl 0.6214(15) 0.3868(6) 0.5483(6) 0.096(2) Uani 0.25 1 d D . P H 3
Cl4 Cl 0.6084(15) 0.4894(7) 0.3993(5) 0.096(2) Uani 0.25 1 d D . P H 3
C83 C 0.5695(10) 0.4899(6) 0.4909(6) 0.091(8) Uani 0.25 1 d D . P H 3
H83 H 0.4830 0.5014 0.5010 0.110 Uiso 0.25 1 d R U P H 3

loop_
_atom_site_aniso_label
_atom_site_aniso_U_11
_atom_site_aniso_U_22
_atom_site_aniso_U_33
_atom_site_aniso_U_23
_atom_site_aniso_U_13
_atom_site_aniso_U_12
Pd1 0.0366(5) 0.0504(5) 0.0463(5) -0.0146(4) -0.0214(4) -0.0137(4)
Cl1 0.0533(17) 0.0662(19) 0.0517(17) -0.0184(14) -0.0211(14) -0.0147(14)
P1 0.0418(16) 0.0514(18) 0.0467(17) -0.0131(14) -0.0185(14) -0.0148(13)
P2 0.0457(17) 0.066(2) 0.0511(19) -0.0060(16) -0.0237(15) -0.0240(15)
N1 0.058(6) 0.064(7) 0.063(6) -0.021(5) -0.018(5) -0.020(5)
N2 0.092(8) 0.068(8) 0.128(10) -0.043(7) 0.050(8) -0.035(6)
C1 0.030(6) 0.059(8) 0.077(8) -0.031(7) -0.033(6) 0.001(5)
C2 0.049(6) 0.039(6) 0.044(6) -0.018(5) -0.026(5) 0.001(5)
C3 0.055(7) 0.062(8) 0.056(7) -0.019(6) -0.010(6) -0.017(6)
C4 0.089(9) 0.072(9) 0.057(8) -0.031(7) 0.001(7) -0.034(7)
C5 0.073(8) 0.052(8) 0.058(8) -0.024(6) -0.006(6) -0.023(6)
C6 0.058(7) 0.040(7) 0.050(7) -0.015(6) -0.022(6) -0.009(5)
C7 0.047(6) 0.045(7) 0.038(6) 0.001(5) -0.020(5) -0.017(5)
C8 0.051(7) 0.057(8) 0.050(7) -0.017(6) -0.015(5) -0.012(6)
C9 0.058(7) 0.050(7) 0.053(7) -0.014(6) -0.024(6) -0.022(6)
C10 0.048(7) 0.056(7) 0.053(7) -0.020(6) -0.011(6) -0.017(5)
C11 0.076(3) 0.086(4) 0.095(4) -0.055(3) -0.043(3) 0.005(2)
C12 0.076(3) 0.086(4) 0.095(4) -0.055(3) -0.043(3) 0.005(2)
C13 0.076(3) 0.086(4) 0.095(4) -0.055(3) -0.043(3) 0.005(2)
C14 0.076(3) 0.086(4) 0.095(4) -0.055(3) -0.043(3) 0.005(2)
C15 0.076(3) 0.086(4) 0.095(4) -0.055(3) -0.043(3) 0.005(2)
C16 0.076(3) 0.086(4) 0.095(4) -0.055(3) -0.043(3) 0.005(2)
C17 0.076(3) 0.086(4) 0.095(4) -0.055(3) -0.043(3) 0.005(2)
C18 0.076(3) 0.086(4) 0.095(4) -0.055(3) -0.043(3) 0.005(2)
C19 0.076(3) 0.086(4) 0.095(4) -0.055(3) -0.043(3) 0.005(2)
C20 0.076(3) 0.086(4) 0.095(4) -0.055(3) -0.043(3) 0.005(2)
C21 0.045(6) 0.073(8) 0.046(7) -0.019(6) -0.018(5) -0.014(5)
C22 0.056(7) 0.073(8) 0.058(8) -0.021(6) -0.014(6) -0.020(6)
C23 0.074(8) 0.076(8) 0.123(11) -0.041(8) -0.021(8) -0.015(6)
C24 0.085(9) 0.141(12) 0.177(14) -0.032(11) -0.054(9) -0.054(8)
C25 0.075(8) 0.056(8) 0.051(8) -0.022(6) -0.011(6) -0.003(6)
C26 0.095(6) 0.115(7) 0.062(5) -0.024(5) -0.005(4) -0.041(5)
C27 0.095(6) 0.115(7) 0.062(5) -0.024(5) -0.005(4) -0.041(5)
C28 0.095(6) 0.115(7) 0.062(5) -0.024(5) -0.005(4) -0.041(5)
C29 0.053(7) 0.066(8) 0.058(7) -0.025(7) -0.011(6) -0.017(6)
C30 0.074(9) 0.054(8) 0.073(9) -0.024(7) 0.017(7) -0.021(6)
C31 0.057(8) 0.060(9) 0.082(9) -0.040(8) 0.004(7) -0.007(6)
C32 0.050(7) 0.057(7) 0.065(8) -0.023(6) -0.013(6) -0.006(6)
C33 0.160(6) 0.077(3) 0.131(5) -0.026(4) -0.052(4) -0.024(4)
C34 0.160(6) 0.077(3) 0.131(5) -0.026(4) -0.052(4) -0.024(4)
C35 0.160(6) 0.077(3) 0.131(5) -0.026(4) -0.052(4) -0.024(4)
C36 0.160(6) 0.077(3) 0.131(5) -0.026(4) -0.052(4) -0.024(4)
C37 0.160(6) 0.077(3) 0.131(5) -0.026(4) -0.052(4) -0.024(4)
C38 0.160(6) 0.077(3) 0.131(5) -0.026(4) -0.052(4) -0.024(4)
C39 0.160(6) 0.077(3) 0.131(5) -0.026(4) -0.052(4) -0.024(4)
C40 0.160(6) 0.077(3) 0.131(5) -0.026(4) -0.052(4) -0.024(4)
C41 0.160(6) 0.077(3) 0.131(5) -0.026(4) -0.052(4) -0.024(4)
C42 0.160(6) 0.077(3) 0.131(5) -0.026(4) -0.052(4) -0.024(4)
C43 0.047(7) 0.087(9) 0.090(9) -0.042(7) -0.028(6) -0.009(6)
C44 0.084(9) 0.072(8) 0.067(8) -0.028(7) -0.040(7) -0.003(7)
C45 0.074(8) 0.076(8) 0.123(11) -0.041(8) -0.021(8) -0.015(6)
C46 0.085(9) 0.141(12) 0.177(14) -0.032(11) -0.054(9) -0.054(8)
C45' 0.074(8) 0.076(8) 0.123(11) -0.041(8) -0.021(8) -0.015(6)
C46' 0.085(9) 0.141(12) 0.177(14) -0.032(11) -0.054(9) -0.054(8)
C47 0.051(3) 0.058(3) 0.069(3) -0.021(2) -0.023(2) -0.018(2)
C48 0.051(3) 0.058(3) 0.069(3) -0.021(2) -0.023(2) -0.018(2)
C49 0.051(3) 0.058(3) 0.069(3) -0.021(2) -0.023(2) -0.018(2)
C50 0.051(3) 0.058(3) 0.069(3) -0.021(2) -0.023(2) -0.018(2)
C51 0.051(3) 0.058(3) 0.069(3) -0.021(2) -0.023(2) -0.018(2)
C52 0.051(3) 0.058(3) 0.069(3) -0.021(2) -0.023(2) -0.018(2)
C53 0.072(4) 0.099(4) 0.061(3) -0.002(3) -0.030(3) -0.047(3)
C54 0.072(4) 0.099(4) 0.061(3) -0.002(3) -0.030(3) -0.047(3)
C55 0.072(4) 0.099(4) 0.061(3) -0.002(3) -0.030(3) -0.047(3)
C56 0.072(4) 0.099(4) 0.061(3) -0.002(3) -0.030(3) -0.047(3)
C57 0.072(4) 0.099(4) 0.061(3) -0.002(3) -0.030(3) -0.047(3)
C58 0.072(4) 0.099(4) 0.061(3) -0.002(3) -0.030(3) -0.047(3)
C59 0.039(6) 0.040(6) 0.059(7) -0.002(5) -0.028(5) -0.010(5)
C60 0.035(6) 0.060(7) 0.063(7) -0.016(6) -0.015(5) -0.023(5)
C61 0.049(7) 0.065(8) 0.065(8) -0.020(6) -0.006(6) -0.021(6)
C62 0.051(8) 0.077(9) 0.077(9) -0.031(7) -0.006(6) -0.007(6)
C63 0.048(7) 0.082(9) 0.088(9) -0.041(8) -0.024(7) -0.012(6)
C64 0.051(7) 0.084(9) 0.084(9) -0.033(7) -0.027(7) -0.014(6)
C65 0.038(6) 0.080(8) 0.042(6) -0.017(6) -0.014(5) -0.023(6)
C66 0.049(7) 0.055(7) 0.043(6) -0.005(6) -0.023(5) -0.005(5)
C67 0.090(9) 0.056(8) 0.039(7) -0.013(6) -0.015(6) -0.012(7)
C68 0.052(7) 0.074(9) 0.065(8) -0.037(7) -0.031(6) 0.009(6)
C69 0.040(7) 0.076(9) 0.086(9) -0.042(8) -0.017(6) -0.007(6)
C70 0.048(7) 0.066(8) 0.068(8) -0.032(6) -0.025(6) -0.011(6)
C71 0.050(5) 0.122(8) 0.070(5) 0.010(5) -0.034(4) -0.045(5)
C72 0.050(5) 0.122(8) 0.070(5) 0.010(5) -0.034(4) -0.045(5)
C73 0.050(5) 0.122(8) 0.070(5) 0.010(5) -0.034(4) -0.045(5)
C74 0.050(5) 0.122(8) 0.070(5) 0.010(5) -0.034(4) -0.045(5)
C75 0.050(5) 0.122(8) 0.070(5) 0.010(5) -0.034(4) -0.045(5)
C76 0.050(5) 0.122(8) 0.070(5) 0.010(5) -0.034(4) -0.045(5)
C71' 0.050(5) 0.122(8) 0.070(5) 0.010(5) -0.034(4) -0.045(5)
C72' 0.050(5) 0.122(8) 0.070(5) 0.010(5) -0.034(4) -0.045(5)
C73' 0.050(5) 0.122(8) 0.070(5) 0.010(5) -0.034(4) -0.045(5)
C74' 0.050(5) 0.122(8) 0.070(5) 0.010(5) -0.034(4) -0.045(5)
C75' 0.050(5) 0.122(8) 0.070(5) 0.010(5) -0.034(4) -0.045(5)
C76' 0.050(5) 0.122(8) 0.070(5) 0.010(5) -0.034(4) -0.045(5)
C77 0.049(7) 0.041(6) 0.096(9) -0.021(6) -0.039(6) -0.009(5)
C78 0.069(7) 0.054(7) 0.102(10) -0.005(6) -0.055(7) -0.010(6)
C79 0.069(7) 0.054(7) 0.102(10) -0.005(6) -0.055(7) -0.010(6)
C80 0.069(7) 0.054(7) 0.102(10) -0.005(6) -0.055(7) -0.010(6)
C81 0.069(7) 0.054(7) 0.102(10) -0.005(6) -0.055(7) -0.010(6)
C82 0.069(7) 0.054(7) 0.102(10) -0.005(6) -0.055(7) -0.010(6)
C78' 0.053(6) 0.065(7) 0.082(8) -0.037(6) -0.038(6) 0.000(5)
C79' 0.053(6) 0.065(7) 0.082(8) -0.037(6) -0.038(6) 0.000(5)
C80' 0.053(6) 0.065(7) 0.082(8) -0.037(6) -0.038(6) 0.000(5)
C81' 0.053(6) 0.065(7) 0.082(8) -0.037(6) -0.038(6) 0.000(5)
C82' 0.053(6) 0.065(7) 0.082(8) -0.037(6) -0.038(6) 0.000(5)
B1 0.042(14) 0.094(18) 0.18(3) -0.097(19) -0.001(16) -0.019(13)
F1 0.084(6) 0.155(9) 0.217(11) -0.083(8) -0.031(6) -0.027(6)
F2 0.084(6) 0.155(9) 0.217(11) -0.083(8) -0.031(6) -0.027(6)
F3 0.084(6) 0.155(9) 0.217(11) -0.083(8) -0.031(6) -0.027(6)
F4 0.084(6) 0.155(9) 0.217(11) -0.083(8) -0.031(6) -0.027(6)
B2 0.042(14) 0.094(18) 0.18(3) -0.097(19) -0.001(16) -0.019(13)
F5 0.163(7) 0.071(4) 0.096(4) -0.021(4) -0.058(4) -0.064(5)
F6 0.163(7) 0.071(4) 0.096(4) -0.021(4) -0.058(4) -0.064(5)
F7 0.163(7) 0.071(4) 0.096(4) -0.021(4) -0.058(4) -0.064(5)
F8 0.163(7) 0.071(4) 0.096(4) -0.021(4) -0.058(4) -0.064(5)
B2' 0.042(14) 0.094(18) 0.18(3) -0.097(19) -0.001(16) -0.019(13)
F5' 0.163(7) 0.071(4) 0.096(4) -0.021(4) -0.058(4) -0.064(5)
F6' 0.163(7) 0.071(4) 0.096(4) -0.021(4) -0.058(4) -0.064(5)
F7' 0.163(7) 0.071(4) 0.096(4) -0.021(4) -0.058(4) -0.064(5)
F8' 0.163(7) 0.071(4) 0.096(4) -0.021(4) -0.058(4) -0.064(5)
Cl2 0.163(7) 0.071(4) 0.096(4) -0.021(4) -0.058(4) -0.064(5)
Cl3 0.163(7) 0.071(4) 0.096(4) -0.021(4) -0.058(4) -0.064(5)
Cl4 0.163(7) 0.071(4) 0.096(4) -0.021(4) -0.058(4) -0.064(5)
C83 0.042(14) 0.094(18) 0.18(3) -0.097(19) -0.001(16) -0.019(13)

loop_
_atom_type_symbol
_atom_type_description
_atom_type_scat_dispersion_real
_atom_type_scat_dispersion_imag
_atom_type_scat_source
C C 0.0033 0.0016 'International Tables Vol C Tables 4.2.6.8 and 6.1.1.4'
H H 0.0000 0.0000 'International Tables Vol C Tables 4.2.6.8 and 6.1.1.4'
B B 0.0013 0.0007 'International Tables Vol C Tables 4.2.6.8 and 6.1.1.4'
N N 0.0061 0.0033 'International Tables Vol C Tables 4.2.6.8 and 6.1.1.4'
F F 0.0171 0.0103 'International Tables Vol C Tables 4.2.6.8 and 6.1.1.4'
P P 0.1023 0.0942 'International Tables Vol C Tables 4.2.6.8 and 6.1.1.4'
Cl Cl 0.1484 0.1585 'International Tables Vol C Tables 4.2.6.8 and 6.1.1.4'
Pd Pd -0.9988 1.0072 'International Tables Vol C Tables 4.2.6.8 and 6.1.1.4'

loop_
_geom_angle_atom_site_label_1
_geom_angle_atom_site_label_2
_geom_angle_atom_site_label_3
_geom_angle
C1 Pd1 P1 89.8(3)
C1 Pd1 P2 87.2(3)
P1 Pd1 P2 176.66(10)
C1 Pd1 Cl1 175.3(3)
P1 Pd1 Cl1 93.41(9)
P2 Pd1 Cl1 89.69(9)
C53 P1 C59 103.0(2)
C53 P1 C47 103.7(3)
C59 P1 C47 103.1(3)
C53 P1 Pd1 119.13(19)
C59 P1 Pd1 114.0(2)
C47 P1 Pd1 112.09(19)
C71 P2 C65 111.0(3)
C71 P2 C77 95.8(3)
C65 P2 C77 103.4(2)
C65 P2 C71' 97.1(4)
C77 P2 C71' 109.2(4)
C71 P2 Pd1 117.3(2)
C65 P2 Pd1 115.4(2)
C77 P2 Pd1 111.23(17)
C71' P2 Pd1 118.7(2)
C20 N1 C9 111.4(10)
C20 N1 C23 123.0(11)
C9 N1 C23 125.6(9)
C31 N2 C42 114.1(9)
C31 N2 C45 123.8(15)
C42 N2 C45 121.0(14)
C31 N2 C45' 127.6(14)
C42 N2 C45' 111.4(13)
C6 C1 C2 117.5(10)
C6 C1 Pd1 122.2(8)
C2 C1 Pd1 120.1(8)
C7 C2 C1 121.1(10)
C7 C2 C3 117.5(9)
C1 C2 C3 121.3(9)
C4 C3 C2 110.6(8)
C4 C3 H3A 109.5
C2 C3 H3A 109.5
C4 C3 H3B 109.5
C2 C3 H3B 109.5
H3A C3 H3B 108.1
C5 C4 C25 118.3(9)
C5 C4 C3 110.3(9)
C25 C4 C3 114.5(9)
C5 C4 H4 103.9
C25 C4 H4 103.9
C3 C4 H4 103.9
C4 C5 C6 115.2(9)
C4 C5 H5A 108.5
C6 C5 H5A 108.5
C4 C5 H5B 108.5
C6 C5 H5B 108.5
H5A C5 H5B 107.5
C29 C6 C1 120.5(10)
C29 C6 C5 117.4(9)
C1 C6 C5 121.9(9)
C8 C7 C2 123.8(10)
C8 C7 H7 118.1
C2 C7 H7 118.1
C9 C8 C7 126.2(10)
C9 C8 H8 116.9
C7 C8 H8 116.9
C8 C9 N1 122.4(10)
C8 C9 C10 130.1(10)
N1 C9 C10 107.4(9)
C11 C10 C9 102.4(9)
C11 C10 C22 111.2(8)
C9 C10 C22 109.1(8)
C11 C10 C21 111.2(8)
C9 C10 C21 110.1(7)
C22 C10 C21 112.4(8)
C20 C11 C12 120.8(13)
C20 C11 C10 108.0(11)
C12 C11 C10 131.1(13)
C13 C12 C11 124.7(13)
C13 C12 C17 117.9(12)
C11 C12 C17 117.4(14)
C14 C13 C12 119.9(14)
C14 C13 H13 120.0
C12 C13 H13 120.0
C15 C14 C13 124.0(15)
C15 C14 H14 118.0
C13 C14 H14 118.0
C14 C15 C16 122.6(14)
C14 C15 H15 118.7
C16 C15 H15 118.7
C15 C16 C17 119.1(13)
C15 C16 H16 120.4
C17 C16 H16 120.4
C18 C17 C12 119.5(12)
C18 C17 C16 124.1(13)
C12 C17 C16 116.4(14)
C19 C18 C17 122.3(14)
C19 C18 H18 118.9
C17 C18 H18 118.9
C18 C19 C20 119.8(14)
C18 C19 H19 120.1
C20 C19 H19 120.1
N1 C20 C11 110.7(12)
N1 C20 C19 129.1(14)
C11 C20 C19 120.1(13)
C10 C21 H21A 109.5
C10 C21 H21B 109.5
H21A C21 H21B 109.5
C10 C21 H21C 109.5
H21A C21 H21C 109.5
H21B C21 H21C 109.5
C10 C22 H22A 109.5
C10 C22 H22B 109.5
H22A C22 H22B 109.5
C10 C22 H22C 109.5
H22A C22 H22C 109.5
H22B C22 H22C 109.5
N1 C23 C24 110.2(3)
N1 C23 H23A 109.6
C24 C23 H23A 109.6
N1 C23 H23B 109.6
C24 C23 H23B 109.6
H23A C23 H23B 108.1
C23 C24 H24A 109.5
C23 C24 H24B 109.5
H24A C24 H24B 109.5
C23 C24 H24C 109.5
H24A C24 H24C 109.5
H24B C24 H24C 109.5
C4 C25 C26 112.2(9)
C4 C25 C27 110.3(8)
C26 C25 C27 108.8(9)
C4 C25 C28 110.4(9)
C26 C25 C28 109.2(9)
C27 C25 C28 105.6(9)
C25 C26 H26A 109.5
C25 C26 H26B 109.5
H26A C26 H26B 109.5
C25 C26 H26C 109.5
H26A C26 H26C 109.5
H26B C26 H26C 109.5
C25 C27 H27A 109.5
C25 C27 H27B 109.5
H27A C27 H27B 109.5
C25 C27 H27C 109.5
H27A C27 H27C 109.5
H27B C27 H27C 109.5
C25 C28 H28A 109.5
C25 C28 H28B 109.5
H28A C28 H28B 109.5
C25 C28 H28C 109.5
H28A C28 H28C 109.5
H28B C28 H28C 109.5
C6 C29 C30 126.2(11)
C6 C29 H29 116.9
C30 C29 H29 116.9
C29 C30 C31 127.7(11)
C29 C30 H30 116.2
C31 C30 H30 116.2
N2 C31 C30 122.0(11)
N2 C31 C32 107.9(10)
C30 C31 C32 130.0(10)
C31 C32 C43 107.5(9)
C31 C32 C44 112.1(9)
C43 C32 C44 113.3(8)
C31 C32 C33 101.1(7)
C43 C32 C33 110.2(7)
C44 C32 C33 112.0(7)
C42 C33 C34 119.2(7)
C42 C33 C32 108.3(7)
C34 C33 C32 132.5(6)
C33 C34 C39 118.1(5)
C33 C34 C35 121.3(4)
C39 C34 C35 120.6(6)
C36 C35 C34 112.4(6)
C36 C35 H35 123.8
C34 C35 H35 123.8
C37 C36 C35 128.1(9)
C37 C36 H36 115.9
C35 C36 H36 115.9
C36 C37 C38 118.5(11)
C36 C37 H37 120.7
C38 C37 H37 120.7
C37 C38 C39 114.6(11)
C37 C38 H38 122.7
C39 C38 H38 122.7
C40 C39 C38 111.7(7)
C40 C39 C34 122.6(9)
C38 C39 C34 125.7(9)
C41 C40 C39 119.5(11)
C41 C40 H40 120.3
C39 C40 H40 120.3
C40 C41 C42 117.9(12)
C40 C41 H41 121.0
C42 C41 H41 121.0
N2 C42 C33 108.0(8)
N2 C42 C41 129.0(8)
C33 C42 C41 122.7(10)
C32 C43 H43A 109.5
C32 C43 H43B 109.5
H43A C43 H43B 109.5
C32 C43 H43C 109.5
H43A C43 H43C 109.5
H43B C43 H43C 109.5
C32 C44 H44A 109.5
C32 C44 H44B 109.5
H44A C44 H44B 109.5
C32 C44 H44C 109.5
H44A C44 H44C 109.5
H44B C44 H44C 109.5
N2 C45 C46 109.7(3)
N2 C45 H45A 109.7
C46 C45 H45A 109.7
N2 C45 H45B 109.7
C46 C45 H45B 109.7
H45A C45 H45B 108.2
C45 C46 H46A 109.5
C45 C46 H46B 109.5
H46A C46 H46B 109.5
C45 C46 H46C 109.5
H46A C46 H46C 109.5
H46B C46 H46C 109.5
N2 C45' C46' 109.8(3)
N2 C45' H45C 109.7
C46' C45' H45C 109.7
N2 C45' H45D 109.7
C46' C45' H45D 109.7
H45C C45' H45D 108.2
C45' C46' H46D 109.5
C45' C46' H46E 109.5
H46D C46' H46E 109.5
C45' C46' H46F 109.5
H46D C46' H46F 109.5
H46E C46' H46F 109.5
C52 C47 C48 119.7(2)
C52 C47 P1 120.2(3)
C48 C47 P1 120.1(3)
C49 C48 C47 120.0(2)
C49 C48 H48 120.0
C47 C48 H48 120.0
C50 C49 C48 120.2(2)
C50 C49 H49 119.9
C48 C49 H49 119.9
C49 C50 C51 119.9(2)
C49 C50 H50 120.1
C51 C50 H50 120.1
C52 C51 C50 119.9(2)
C52 C51 H51 120.0
C50 C51 H51 120.0
C51 C52 C47 120.2(2)
C51 C52 H52 119.9
C47 C52 H52 119.9
C58 C53 C54 119.9(2)
C58 C53 P1 118.0(3)
C54 C53 P1 122.1(3)
C55 C54 C53 120.0(2)
C55 C54 H54 120.0
C53 C54 H54 120.0
C56 C55 C54 120.0(2)
C56 C55 H55 120.0
C54 C55 H55 120.0
C55 C56 C57 120.1(2)
C55 C56 H56 120.0
C57 C56 H56 120.0
C56 C57 C58 120.0(2)
C56 C57 H57 120.0
C58 C57 H57 120.0
C57 C58 C53 120.1(2)
C57 C58 H58 120.0
C53 C58 H58 120.0
C60 C59 C64 119.8(2)
C60 C59 P1 120.1(3)
C64 C59 P1 120.1(4)
C61 C60 C59 120.1(2)
C61 C60 H60 119.9
C59 C60 H60 119.9
C60 C61 C62 120.1(2)
C60 C61 H61 120.0
C62 C61 H61 120.0
C61 C62 C63 119.8(2)
C61 C62 H62 120.1
C63 C62 H62 120.1
C64 C63 C62 120.1(2)
C64 C63 H63 120.0
C62 C63 H63 120.0
C63 C64 C59 120.1(2)
C63 C64 H64 119.9
C59 C64 H64 119.9
C66 C65 C70 119.7(2)
C66 C65 P2 119.0(3)
C70 C65 P2 121.1(3)
C67 C66 C65 120.2(2)
C67 C66 H66 119.9
C65 C66 H66 119.9
C66 C67 C68 120.0(2)
C66 C67 H67 120.0
C68 C67 H67 120.0
C69 C68 C67 119.8(2)
C69 C68 H68 120.1
C67 C68 H68 120.1
C70 C69 C68 120.2(2)
C70 C69 H69 119.9
C68 C69 H69 119.9
C69 C70 C65 120.0(2)
C69 C70 H70 120.0
C65 C70 H70 120.0
C72 C71 C76 120.0(2)
C72 C71 P2 118.5(4)
C76 C71 P2 121.3(4)
C71 C72 C73 120.0(2)
C71 C72 H72A 120.0
C73 C72 H72A 120.0
C74 C73 C72 120.0(2)
C74 C73 H73A 120.0
C72 C73 H73A 120.0
C73 C74 C75 120.1(2)
C73 C74 H74A 120.0
C75 C74 H74A 120.0
C74 C75 C76 120.0(2)
C74 C75 H75A 120.0
C76 C75 H75A 120.0
C75 C76 C71 120.0(2)
C75 C76 H76A 120.0
C71 C76 H76A 120.0
C76' C71' C72' 119.8(2)
C76' C71' P2 120.6(5)
C72' C71' P2 119.6(5)
C73' C72' C71' 120.1(2)
C73' C72' H72B 120.0
C71' C72' H72B 120.0
C72' C73' C74' 120.1(2)
C72' C73' H73B 120.0
C74' C73' H73B 120.0
C75' C74' C73' 119.9(2)
C75' C74' H74B 120.0
C73' C74' H74B 120.0
C76' C75' C74' 120.1(2)
C76' C75' H75B 120.0
C74' C75' H75B 120.0
C75' C76' C71' 120.1(2)
C75' C76' H76B 119.9
C71' C76' H76B 119.9
C78 C77 C82 120.1(2)
C78' C77 C82' 119.7(2)
C78 C77 P2 126.7(4)
C82 C77 P2 112.6(4)
C78' C77 P2 118.3(3)
C82' C77 P2 121.8(3)
C77 C78 C79 119.9(2)
C77 C78 H78A 120.0
C79 C78 H78A 120.0
C80 C79 C78 120.0(2)
C80 C79 H79A 120.0
C78 C79 H79A 120.0
C79 C80 C81 120.1(2)
C79 C80 H80A 120.0
C81 C80 H80A 120.0
C82 C81 C80 119.9(2)
C82 C81 H81A 120.0
C80 C81 H81A 120.0
C77 C82 C81 119.9(2)
C77 C82 H82A 120.0
C81 C82 H82A 120.0
C79' C78' C77 120.2(2)
C79' C78' H78B 119.9
C77 C78' H78B 119.9
C78' C79' C80' 120.0(2)
C78' C79' H79B 120.0
C80' C79' H79B 120.0
C79' C80' C81' 119.8(2)
C79' C80' H80B 120.1
C81' C80' H80B 120.1
C82' C81' C80' 120.2(2)
C82' C81' H81B 119.9
C80' C81' H81B 119.9
C81' C82' C77 120.1(2)
C81' C82' H82B 120.0
C77 C82' H82B 120.0
F2 B1 F3 109.6(3)
F2 B1 F4 109.3(3)
F3 B1 F4 109.5(3)
F2 B1 F1 109.5(3)
F3 B1 F1 109.3(3)
F4 B1 F1 109.6(3)
F8 B2 F5 109.5(3)
F8 B2 F6 109.5(3)
F5 B2 F6 109.4(3)
F8 B2 F7 109.5(3)
F5 B2 F7 109.4(3)
F6 B2 F7 109.5(3)
F5' B2' F6' 109.5(3)
F5' B2' F8' 109.4(3)
F6' B2' F8' 109.5(3)
F5' B2' F7' 109.5(3)
F6' B2' F7' 109.6(3)
F8' B2' F7' 109.3(3)
Cl2 C83 Cl4 110.0(3)
Cl2 C83 Cl3 110.2(3)
Cl4 C83 Cl3 110.3(3)
Cl2 C83 H83 113.8
Cl4 C83 H83 106.7
Cl3 C83 H83 105.6

loop_
_geom_bond_atom_site_label_1
_geom_bond_atom_site_label_2
_geom_bond_distance
Pd1 C1 1.971(12)
Pd1 P1 2.340(3)
Pd1 P2 2.343(3)
Pd1 Cl1 2.404(3)
P1 C53 1.815(3)
P1 C59 1.817(3)
P1 C47 1.819(3)
P2 C71 1.814(3)
P2 C65 1.817(3)
P2 C77 1.817(3)
P2 C71' 1.818(3)
N1 C20 1.367(14)
N1 C9 1.397(12)
N1 C23 1.473(3)
N2 C31 1.331(13)
N2 C42 1.385(14)
N2 C45 1.477(3)
N2 C45' 1.477(3)
C1 C6 1.416(13)
C1 C2 1.415(13)
C2 C7 1.411(13)
C2 C3 1.532(14)
C3 C4 1.513(14)
C3 H3A 0.9900
C3 H3B 0.9900
C4 C5 1.479(14)
C4 C25 1.502(3)
C4 H4 1.0000
C5 C6 1.501(14)
C5 H5A 0.9900
C5 H5B 0.9900
C6 C29 1.394(14)
C7 C8 1.396(13)
C7 H7 0.9500
C8 C9 1.377(14)
C8 H8 0.9500
C9 C10 1.522(14)
C10 C11 1.518(15)
C10 C22 1.526(3)
C10 C21 1.526(3)
C11 C20 1.396(18)
C11 C12 1.401(17)
C12 C13 1.379(17)
C12 C17 1.458(18)
C13 C14 1.355(15)
C13 H13 0.9500
C14 C15 1.287(16)
C14 H14 0.9500
C15 C16 1.325(17)
C15 H15 0.9500
C16 C17 1.468(17)
C16 H16 0.9500
C17 C18 1.381(18)
C18 C19 1.347(15)
C18 H18 0.9500
C19 C20 1.411(17)
C19 H19 0.9500
C21 H21A 0.9800
C21 H21B 0.9800
C21 H21C 0.9800
C22 H22A 0.9800
C22 H22B 0.9800
C22 H22C 0.9800
C23 C24 1.514(3)
C23 H23A 0.9900
C23 H23B 0.9900
C24 H24A 0.9800
C24 H24B 0.9800
C24 H24C 0.9800
C25 C26 1.529(3)
C25 C27 1.530(3)
C25 C28 1.530(3)
C26 H26A 0.9800
C26 H26B 0.9800
C26 H26C 0.9800
C27 H27A 0.9800
C27 H27B 0.9800
C27 H27C 0.9800
C28 H28A 0.9800
C28 H28B 0.9800
C28 H28C 0.9800
C29 C30 1.396(14)
C29 H29 0.9500
C30 C31 1.400(15)
C30 H30 0.9500
C31 C32 1.521(15)
C32 C43 1.526(3)
C32 C44 1.527(3)
C32 C33 1.538(11)
C33 C42 1.389(3)
C33 C34 1.390(3)
C34 C39 1.390(3)
C34 C35 1.390(3)
C35 C36 1.389(3)
C35 H35 0.9500
C36 C37 1.386(3)
C36 H36 0.9500
C37 C38 1.389(3)
C37 H37 0.9500
C38 C39 1.389(3)
C38 H38 0.9500
C39 C40 1.389(3)
C40 C41 1.388(3)
C40 H40 0.9500
C41 C42 1.391(3)
C41 H41 0.9500
C43 H43A 0.9800
C43 H43B 0.9800
C43 H43C 0.9800
C44 H44A 0.9800
C44 H44B 0.9800
C44 H44C 0.9800
C45 C46 1.517(3)
C45 H45A 0.9900
C45 H45B 0.9900
C46 H46A 0.9800
C46 H46B 0.9800
C46 H46C 0.9800
C45' C46' 1.516(3)
C45' H45C 0.9900
C45' H45D 0.9900
C46' H46D 0.9800
C46' H46E 0.9800
C46' H46F 0.9800
C47 C52 1.398(3)
C47 C48 1.400(3)
C48 C49 1.396(3)
C48 H48 0.9500
C49 C50 1.396(3)
C49 H49 0.9500
C50 C51 1.399(3)
C50 H50 0.9500
C51 C52 1.397(3)
C51 H51 0.9500
C52 H52 0.9500
C53 C58 1.398(3)
C53 C54 1.398(3)
C54 C55 1.398(3)
C54 H54 0.9500
C55 C56 1.396(3)
C55 H55 0.9500
C56 C57 1.397(3)
C56 H56 0.9500
C57 C58 1.397(3)
C57 H57 0.9500
C58 H58 0.9500
C59 C60 1.398(3)
C59 C64 1.399(3)
C60 C61 1.396(3)
C60 H60 0.9500
C61 C62 1.397(3)
C61 H61 0.9500
C62 C63 1.398(3)
C62 H62 0.9500
C63 C64 1.396(3)
C63 H63 0.9500
C64 H64 0.9500
C65 C66 1.399(3)
C65 C70 1.399(3)
C66 C67 1.396(3)
C66 H66 0.9500
C67 C68 1.398(3)
C67 H67 0.9500
C68 C69 1.397(3)
C68 H68 0.9500
C69 C70 1.396(3)
C69 H69 0.9500
C70 H70 0.9500
C71 C72 1.397(3)
C71 C76 1.398(3)
C72 C73 1.398(3)
C72 H72A 0.9500
C73 C74 1.397(3)
C73 H73A 0.9500
C74 C75 1.397(3)
C74 H74A 0.9500
C75 C76 1.398(3)
C75 H75A 0.9500
C76 H76A 0.9500
C71' C76' 1.398(3)
C71' C72' 1.399(3)
C72' C73' 1.397(3)
C72' H72B 0.9500
C73' C74' 1.398(3)
C73' H73B 0.9500
C74' C75' 1.398(3)
C74' H74B 0.9500
C75' C76' 1.397(3)
C75' H75B 0.9500
C76' H76B 0.9500
C77 C78 1.396(3)
C77 C82 1.397(3)
C77 C78' 1.398(3)
C77 C82' 1.399(3)
C78 C79 1.398(3)
C78 H78A 0.9500
C79 C80 1.396(3)
C79 H79A 0.9500
C80 C81 1.398(3)
C80 H80A 0.9500
C81 C82 1.398(3)
C81 H81A 0.9500
C82 H82A 0.9500
C78' C79' 1.397(3)
C78' H78B 0.9500
C79' C80' 1.398(3)
C79' H79B 0.9500
C80' C81' 1.396(3)
C80' H80B 0.9500
C81' C82' 1.397(3)
C81' H81B 0.9500
C82' H82B 0.9500
B1 F2 1.378(3)
B1 F3 1.378(3)
B1 F4 1.378(3)
B1 F1 1.379(3)
B2 F8 1.378(3)
B2 F5 1.378(3)
B2 F6 1.378(3)
B2 F7 1.379(3)
B2' F5' 1.379(3)
B2' F6' 1.379(3)
B2' F8' 1.379(3)
B2' F7' 1.379(3)
Cl2 C83 1.758(3)
Cl3 C83 1.759(3)
Cl4 C83 1.759(3)
C83 H83 1.0002

loop_
_geom_torsion_atom_site_label_1
_geom_torsion_atom_site_label_2
_geom_torsion_atom_site_label_3
_geom_torsion_atom_site_label_4
_geom_torsion
C6 C1 C2 C7 -175.5(8)
Pd1 C1 C2 C7 8.9(12)
Pd1 C1 C2 C3 -166.3(7)
C7 C2 C3 C4 148.5(9)
C2 C3 C4 C25 -170.0(9)
C25 C4 C5 C6 177.7(9)
C2 C1 C6 C29 -176.2(9)
Pd1 C1 C6 C29 -0.7(13)
Pd1 C1 C6 C5 174.3(7)
C1 C2 C7 C8 -171.3(8)
C2 C7 C8 C9 -164.0(9)
C7 C8 C9 N1 179.2(9)
C20 N1 C9 C8 -174.4(9)
C20 N1 C9 C10 2.4(10)
C23 N1 C9 C10 -178.0(7)
C8 C9 C10 C11 173.8(10)
N1 C9 C10 C11 -2.7(9)
N1 C9 C10 C22 115.2(8)
N1 C9 C10 C21 -121.0(8)
C9 C10 C11 C20 2.1(10)
C22 C10 C11 C20 -114.3(10)
C21 C10 C11 C20 119.7(10)
C9 C10 C11 C12 -174.8(11)
C10 C11 C12 C17 176.9(10)
C11 C12 C13 C14 -179.3(10)
C23 N1 C20 C11 179.4(8)
C9 N1 C20 C19 176.2(10)
C12 C11 C20 N1 176.5(9)
C10 C11 C20 C19 -178.3(9)
C18 C19 C20 N1 -174.5(10)
C3 C4 C25 C27 -179.1(10)
C5 C4 C25 C28 -162.8(10)
C1 C6 C29 C30 167.4(10)
C6 C29 C30 C31 178.7(11)
C42 N2 C31 C30 -177.9(11)
C45 N2 C31 C32 -164.0(11)
C45' N2 C31 C32 152.3(12)
C29 C30 C31 N2 172.6(12)
N2 C31 C32 C43 108.9(11)
N2 C31 C32 C44 -125.9(11)
N2 C31 C32 C33 -6.6(11)
C31 C32 C33 C42 7.1(6)
C43 C32 C33 C42 -106.4(8)
C44 C32 C33 C42 126.5(7)
C31 C32 C33 C34 -173.6(6)
C43 C32 C33 C34 72.9(9)
C44 C32 C33 C34 -54.2(10)
C32 C33 C34 C39 -179.2(6)
C32 C33 C34 C35 0.8(6)
C45 N2 C42 C33 169.2(9)
C45' N2 C42 C33 -152.6(8)
C31 N2 C42 C41 175.8(8)
C34 C33 C42 N2 175.4(7)
C32 C33 C42 N2 -5.2(7)
C32 C33 C42 C41 179.4(4)
C40 C41 C42 N2 -174.4(9)
C53 P1 C47 C52 -157.4(3)
C59 P1 C47 C52 95.4(3)
Pd1 P1 C47 C52 -27.6(3)
C53 P1 C47 C48 24.7(4)
C59 P1 C47 C48 -82.5(4)
Pd1 P1 C47 C48 154.5(3)
P1 C47 C48 C49 177.9(4)
P1 C47 C52 C51 -177.9(4)
C59 P1 C53 C58 159.5(3)
C47 P1 C53 C58 52.2(3)
Pd1 P1 C53 C58 -73.2(3)
C59 P1 C53 C54 -20.5(4)
C47 P1 C53 C54 -127.8(3)
Pd1 P1 C53 C54 106.8(3)
C53 P1 C59 C60 123.5(3)
C47 P1 C59 C60 -128.8(3)
Pd1 P1 C59 C60 -7.0(4)
C53 P1 C59 C64 -56.1(3)
C47 P1 C59 C64 51.6(3)
Pd1 P1 C59 C64 173.4(2)
C71 P2 C65 C66 164.1(3)
C77 P2 C65 C66 -94.2(3)
C71' P2 C65 C66 154.0(4)
Pd1 P2 C65 C66 27.5(3)
C71 P2 C65 C70 -21.4(4)
C77 P2 C65 C70 80.2(3)
C71' P2 C65 C70 -31.5(4)
Pd1 P2 C65 C70 -158.1(2)
P2 C65 C66 C67 174.5(3)
P2 C65 C70 C69 -174.4(4)
C65 P2 C71 C72 -43.1(5)
C77 P2 C71 C72 -149.9(4)
Pd1 P2 C71 C72 92.6(4)
C65 P2 C71 C76 140.5(4)
C77 P2 C71 C76 33.7(4)
Pd1 P2 C71 C76 -83.8(4)
P2 C71 C72 C73 -176.5(5)
P2 C71 C76 C75 176.4(5)
C65 P2 C71' C76' 136.7(4)
C77 P2 C71' C76' 29.7(4)
Pd1 P2 C71' C76' -99.2(4)
C65 P2 C71' C72' -45.4(4)
C77 P2 C71' C72' -152.4(4)
Pd1 P2 C71' C72' 78.7(5)
P2 C71' C72' C73' -177.9(5)
P2 C71' C76' C75' 177.9(5)
C71 P2 C77 C78 109.9(4)
C65 P2 C77 C78 -3.4(5)
Pd1 P2 C77 C78 -127.8(3)
C71 P2 C77 C82 -61.9(4)
C65 P2 C77 C82 -175.2(3)
Pd1 P2 C77 C82 60.4(3)
C65 P2 C77 C78' -31.6(4)
C71' P2 C77 C78' 71.0(5)
Pd1 P2 C77 C78' -156.0(3)
C65 P2 C77 C82' 143.2(4)
C71' P2 C77 C82' -114.3(4)
Pd1 P2 C77 C82' 18.7(4)
P2 C77 C78 C79 -171.3(4)
P2 C77 C82 C81 172.4(4)
P2 C77 C78' C79' 174.8(4)
P2 C77 C82' C81' -174.7(4)
